data_2300039
loop_
_publ_author_name
'Henry, Paul F.'
'Weller, Mark T.'
'Wilson, Chick C.'

_publ_section_title
;
 Determination of the cation distribution in Fe~2~Ni(PO~4~)~2~ using
 isotopic substitution and powder neutron diffraction
;
_journal_issue 6
_journal_name_full 'Journal of Applied Crystallography'
_journal_page_first 1361
_journal_page_last 1367
_journal_paper_doi 10.1107/S0021889803017515
_journal_volume 36
_journal_year 2003
_chemical_formula_sum 'Ni2 O7 P2'
_chemical_formula_weight 291.36
_chemical_name_systematic ' ?'
_symmetry_cell_setting monoclinic
_symmetry_space_group_name_H-M 'B 21/c'
_cell_angle_alpha 90.0
_cell_angle_beta 104.949(9)
_cell_angle_gamma 90.0
_cell_formula_units_Z 8
_cell_length_a 13.1459(16)
_cell_length_b 8.2711(11)
_cell_length_c 8.9714(11)
_cell_volume 942.5(2)
_cod_data_source_file he0320.cif
_cod_data_source_block ISO192C_phase_2
_cod_original_cell_volume 942.45276
_cod_database_code 2300039

loop_
_symmetry_equiv_pos_site_id
_symmetry_equiv_pos_as_xyz
1 +x,+y,+z
2 -x,+y+1/2,-z+1/2
-1 -x,-y,-z
-2 +x,-y+1/2,+z+1/2
101 +x+1/2,+y,+z+1/2
102 -x+1/2,+y+1/2,-z
-101 -x+1/2,-y,-z+1/2
-102 +x+1/2,-y+1/2,+z

loop_
_atom_site_label
_atom_site_fract_x
_atom_site_fract_y
_atom_site_fract_z
_atom_site_U_iso_or_equiv
_atom_site_thermal_displace_type
_atom_site_occupancy
_atom_site_type_symbol
NI1 0.35256 0.07453 0.02695 0.027(6) Uiso 1.0 NI
NI2 0.11614 0.92621 -0.00027 0.027(6) Uiso 1.0 NI
P3 0.47678 0.7379 0.20844 0.026(9) Uiso 1.0 P
P4 0.21345 0.27121 0.19917 0.026(9) Uiso 1.0 P
O5 0.11981 0.3445 0.25335 -0.002(9) Uiso 1.0 O
O6 0.19421 0.71279 0.15698 -0.002(9) Uiso 1.0 O
O7 0.43667 0.27553 0.1447 -0.002(9) Uiso 1.0 O
O8 0.20975 0.11397 0.1072 -0.002(9) Uiso 1.0 O
O9 0.50919 0.60492 0.11089 -0.002(9) Uiso 1.0 O
O10 0.25663 0.40816 0.11784 -0.002(9) Uiso 1.0 O
O11 0.43818 0.89372 0.11792 -0.002(9) Uiso 1.0 O

loop_
_atom_type_symbol
NI
P
O
